data_4331273
loop_
_publ_author_name
'Yan-Li Gai'
'Ke-Cai Xiong'
'Lian Chen'
'Yang Bu'
'Xing-Jun Li'
'Fei-Long Jiang'
'Mao-Chun Hong'

_publ_section_title
;
 Visible and NIR Photoluminescence Properties of a Series of Novel
 Lanthanide-Organic Coordination Polymers Based on
 Hydroxyquinoline-Carboxylate Ligands
;
_journal_name_full 'Inorganic Chemistry'
_journal_page_first 13128
_journal_page_last 13137
_journal_paper_doi 10.1021/ic301261g
_journal_volume 51
_journal_year 2012
_chemical_formula_sum 'C12 H10 N Nd O9'
_chemical_formula_weight 456.45
_chemical_name_systematic
; 
 ? 
;
_space_group_IT_number 14
_symmetry_cell_setting monoclinic
_symmetry_space_group_name_Hall '-P 2ybc'
_symmetry_space_group_name_H-M 'P 1 21/c 1'
_atom_sites_solution_hydrogens geom
_atom_sites_solution_primary direct
_atom_sites_solution_secondary difmap
_audit_creation_method SHELXL-97
_cell_angle_alpha 90.00
_cell_angle_beta 104.444(3)
_cell_angle_gamma 90.00
_cell_formula_units_Z 4
_cell_length_a 7.9003(14)
_cell_length_b 11.960(2)
_cell_length_c 15.170(3)
_cell_measurement_reflns_used 3902
_cell_measurement_temperature 293(2)
_cell_measurement_theta_max 27.4663
_cell_measurement_theta_min 3.1609
_cell_volume 1388.1(4)
_computing_cell_refinement 'CrystalClear (Rigaku Inc., 2008)'
_computing_data_collection 'CrystalClear (Rigaku Inc., 2008)'
_computing_data_reduction 'CrystalClear (Rigaku Inc., 2008)'
_computing_structure_refinement 'SHELXL-97 (Sheldrick, 1997)'
_computing_structure_solution 'SHELXS-97 (Sheldrick, 1990)'
_diffrn_ambient_temperature 293(2)
_diffrn_detector_area_resol_mean 14.6306
_diffrn_measured_fraction_theta_full 0.990
_diffrn_measured_fraction_theta_max 0.990
_diffrn_measurement_device_type Mercury70_(2x2_bin_mode)
_diffrn_measurement_method CCD_Profile_fitting
_diffrn_radiation_monochromator graphite
_diffrn_radiation_source 'fine-focus sealed tube'
_diffrn_radiation_type MoK\a
_diffrn_radiation_wavelength 0.71073
_diffrn_reflns_av_R_equivalents 0.0177
_diffrn_reflns_av_sigmaI/netI 0.0152
_diffrn_reflns_limit_h_max 10
_diffrn_reflns_limit_h_min -10
_diffrn_reflns_limit_k_max 15
_diffrn_reflns_limit_k_min -15
_diffrn_reflns_limit_l_max 19
_diffrn_reflns_limit_l_min -19
_diffrn_reflns_number 12922
_diffrn_reflns_theta_full 27.47
_diffrn_reflns_theta_max 27.47
_diffrn_reflns_theta_min 2.77
_exptl_absorpt_coefficient_mu 3.791
_exptl_absorpt_correction_T_max 0.6001
_exptl_absorpt_correction_T_min 0.5177
_exptl_absorpt_correction_type multi-scan
_exptl_crystal_colour yellow
_exptl_crystal_density_diffrn 2.184
_exptl_crystal_description rhombic
_exptl_crystal_F_000 884
_exptl_crystal_size_max 0.20
_exptl_crystal_size_mid 0.20
_exptl_crystal_size_min 0.15
_refine_diff_density_max 0.534
_refine_diff_density_min -0.479
_refine_diff_density_rms 0.081
_refine_ls_extinction_method none
_refine_ls_goodness_of_fit_ref 1.063
_refine_ls_hydrogen_treatment constr
_refine_ls_matrix_type full
_refine_ls_number_parameters 211
_refine_ls_number_reflns 3160
_refine_ls_number_restraints 0
_refine_ls_restrained_S_all 1.063
_refine_ls_R_factor_all 0.0172
_refine_ls_R_factor_gt 0.0163
_refine_ls_shift/su_max 0.001
_refine_ls_shift/su_mean 0.000
_refine_ls_structure_factor_coef Fsqd
_refine_ls_weighting_details 'calc w=1/[\s^2^(Fo^2^)+(0.0150P)^2^+1.7792P] where P=(Fo^2^+2Fc^2^)/3'
_refine_ls_weighting_scheme calc
_refine_ls_wR_factor_gt 0.0379
_refine_ls_wR_factor_ref 0.0383
_reflns_number_gt 3067
_reflns_number_total 3160
_reflns_threshold_expression >2sigma(I)
_cod_data_source_file ic301261g_si_002_11.cif
_cod_data_source_block complex11_Nd
_cod_database_code 4331273

loop_
_symmetry_equiv_pos_as_xyz
'x, y, z'
'-x, y+1/2, -z+1/2'
'-x, -y, -z'
'x, -y-1/2, z-1/2'

loop_
_atom_site_label
_atom_site_type_symbol
_atom_site_fract_x
_atom_site_fract_y
_atom_site_fract_z
_atom_site_U_iso_or_equiv
_atom_site_adp_type
_atom_site_occupancy
_atom_site_symmetry_multiplicity
_atom_site_calc_flag
_atom_site_refinement_flags
Nd1 Nd 0.982512(13) 0.394960(8) 0.175046(7) 0.01271(4) Uani 1 1 d .
O1 O 1.0102(2) 0.52157(13) 0.30540(11) 0.0267(4) Uani 1 1 d .
O2 O 1.0011(2) 0.59700(12) 0.13824(10) 0.0237(3) Uani 1 1 d .
O3 O 1.0480(2) 0.69551(12) 0.36000(10) 0.0218(3) Uani 1 1 d .
O4 O 1.0278(3) 0.77268(13) 0.19199(11) 0.0286(4) Uani 1 1 d .
O5 O 1.2784(2) 0.37664(15) 0.24659(11) 0.0273(4) Uani 1 1 d .
O6 O 1.5883(2) 0.03614(14) 0.41426(12) 0.0289(4) Uani 1 1 d .
O7 O 1.7708(2) 0.11717(13) 0.53235(11) 0.0249(3) Uani 1 1 d .
O8 O 1.1387(2) 0.38661(13) 0.05316(11) 0.0226(3) Uani 1 1 d .
O9 O 0.6875(2) 0.4320(2) 0.19687(13) 0.0431(5) Uani 1 1 d .
N1 N 1.6856(2) 0.32096(16) 0.46618(12) 0.0199(4) Uani 1 1 d .
H1 H 1.7708 0.3080 0.5128 0.024 Uiso 1 1 calc R
C1 C 1.0170(3) 0.66985(17) 0.19990(14) 0.0178(4) Uani 1 1 d .
C2 C 1.0254(3) 0.62388(17) 0.29728(14) 0.0167(4) Uani 1 1 d .
C3 C 1.4046(3) 0.35947(19) 0.31601(14) 0.0193(4) Uani 1 1 d .
C4 C 1.5090(3) 0.45140(19) 0.36301(14) 0.0193(4) Uani 1 1 d .
C5 C 1.4749(3) 0.5637(2) 0.33474(16) 0.0262(5) Uani 1 1 d .
H5 H 1.3832 0.5799 0.2847 0.031 Uiso 1 1 calc R
C6 C 1.5758(4) 0.6486(2) 0.38049(18) 0.0309(5) Uani 1 1 d .
H6 H 1.5528 0.7221 0.3612 0.037 Uiso 1 1 calc R
C7 C 1.7144(4) 0.6250(2) 0.45670(18) 0.0302(5) Uani 1 1 d .
H7 H 1.7812 0.6834 0.4878 0.036 Uiso 1 1 calc R
C8 C 1.7521(3) 0.5172(2) 0.48560(16) 0.0259(5) Uani 1 1 d .
H8 H 1.8446 0.5022 0.5356 0.031 Uiso 1 1 calc R
C9 C 1.6491(3) 0.42962(18) 0.43857(14) 0.0189(4) Uani 1 1 d .
C10 C 1.5929(3) 0.23447(18) 0.42286(14) 0.0186(4) Uani 1 1 d .
C11 C 1.4540(3) 0.25066(19) 0.34921(15) 0.0210(4) Uani 1 1 d .
H11 H 1.3913 0.1893 0.3207 0.025 Uiso 1 1 calc R
C12 C 1.6538(3) 0.11856(18) 0.45931(14) 0.0183(4) Uani 1 1 d .
H8A H 1.0864 0.3953 -0.0026 0.036(8) Uiso 1 1 d R
H8B H 1.2269 0.4331 0.0547 0.065(11) Uiso 1 1 d R
H9A H 0.6001 0.4618 0.1531 0.072(12) Uiso 1 1 d R

loop_
_atom_site_aniso_label
_atom_site_aniso_U_11
_atom_site_aniso_U_22
_atom_site_aniso_U_33
_atom_site_aniso_U_23
_atom_site_aniso_U_13
_atom_site_aniso_U_12
Nd1 0.01619(6) 0.00826(6) 0.01120(6) 0.00025(4) -0.00126(4) 0.00045(4)
O1 0.0495(11) 0.0120(7) 0.0162(7) -0.0001(6) 0.0038(7) -0.0020(7)
O2 0.0442(10) 0.0126(7) 0.0139(7) -0.0017(6) 0.0065(7) 0.0007(6)
O3 0.0367(9) 0.0115(7) 0.0140(7) -0.0020(6) 0.0001(6) 0.0018(6)
O4 0.0539(11) 0.0144(8) 0.0189(8) -0.0026(6) 0.0120(8) -0.0043(7)
O5 0.0193(8) 0.0348(9) 0.0222(8) 0.0052(7) -0.0057(7) 0.0050(7)
O6 0.0263(8) 0.0212(8) 0.0317(9) -0.0064(7) -0.0071(7) 0.0008(7)
O7 0.0271(9) 0.0223(8) 0.0182(8) 0.0010(6) -0.0079(7) 0.0017(6)
O8 0.0260(8) 0.0240(8) 0.0174(8) 0.0011(6) 0.0044(7) -0.0038(6)
O9 0.0242(9) 0.0762(15) 0.0289(10) 0.0087(10) 0.0067(8) 0.0188(10)
N1 0.0197(9) 0.0207(9) 0.0148(8) 0.0019(7) -0.0042(7) 0.0019(7)
C1 0.0241(10) 0.0125(9) 0.0156(9) 0.0000(8) 0.0028(8) 0.0005(8)
C2 0.0206(10) 0.0126(9) 0.0150(9) -0.0009(8) 0.0007(8) 0.0011(8)
C3 0.0145(9) 0.0272(11) 0.0148(9) 0.0017(8) 0.0014(8) 0.0036(8)
C4 0.0196(10) 0.0229(11) 0.0158(10) 0.0023(8) 0.0052(8) 0.0035(8)
C5 0.0264(12) 0.0271(12) 0.0245(11) 0.0098(10) 0.0052(10) 0.0080(10)
C6 0.0411(14) 0.0205(11) 0.0322(13) 0.0077(10) 0.0109(11) 0.0035(10)
C7 0.0376(14) 0.0235(12) 0.0293(13) -0.0010(10) 0.0078(11) -0.0076(10)
C8 0.0279(12) 0.0253(12) 0.0216(11) 0.0014(9) 0.0010(9) -0.0041(9)
C9 0.0211(10) 0.0197(10) 0.0158(10) 0.0030(8) 0.0042(8) 0.0018(8)
C10 0.0181(10) 0.0204(10) 0.0159(10) -0.0015(8) 0.0016(8) 0.0026(8)
C11 0.0191(10) 0.0216(11) 0.0184(10) -0.0015(9) -0.0025(8) 0.0005(8)
C12 0.0156(10) 0.0212(10) 0.0162(10) 0.0005(8) 0.0003(8) 0.0028(8)

loop_
_atom_type_symbol
_atom_type_description
_atom_type_scat_dispersion_real
_atom_type_scat_dispersion_imag
_atom_type_scat_source
C C 0.0033 0.0016 'International Tables Vol C Tables 4.2.6.8 and 6.1.1.4'
H H 0.0000 0.0000 'International Tables Vol C Tables 4.2.6.8 and 6.1.1.4'
N N 0.0061 0.0033 'International Tables Vol C Tables 4.2.6.8 and 6.1.1.4'
O O 0.0106 0.0060 'International Tables Vol C Tables 4.2.6.8 and 6.1.1.4'
Nd Nd -0.1943 3.0179 'International Tables Vol C Tables 4.2.6.8 and 6.1.1.4'

loop_
_geom_angle_atom_site_label_1
_geom_angle_atom_site_label_2
_geom_angle_atom_site_label_3
_geom_angle
_geom_angle_site_symmetry_1
_geom_angle_site_symmetry_3
O5 Nd1 O7 144.26(6) . 4_465
O5 Nd1 O3 92.45(6) . 2_745
O7 Nd1 O3 74.60(5) 4_465 2_745
O5 Nd1 O1 78.78(6) . .
O7 Nd1 O1 131.98(6) 4_465 .
O3 Nd1 O1 139.57(5) 2_745 .
O5 Nd1 O8 73.37(6) . .
O7 Nd1 O8 71.73(6) 4_465 .
O3 Nd1 O8 80.68(5) 2_745 .
O1 Nd1 O8 131.86(5) . .
O5 Nd1 O9 145.48(6) . .
O7 Nd1 O9 70.24(6) 4_465 .
O3 Nd1 O9 99.13(7) 2_745 .
O1 Nd1 O9 71.32(7) . .
O8 Nd1 O9 140.47(6) . .
O5 Nd1 O2 95.00(6) . .
O7 Nd1 O2 85.58(5) 4_465 .
O3 Nd1 O2 154.97(5) 2_745 .
O1 Nd1 O2 65.44(5) . .
O8 Nd1 O2 78.64(5) . .
O9 Nd1 O2 88.09(7) . .
O5 Nd1 O4 78.50(6) . 2_745
O7 Nd1 O4 122.53(6) 4_465 2_745
O3 Nd1 O4 65.45(5) 2_745 2_745
O1 Nd1 O4 74.12(6) . 2_745
O8 Nd1 O4 134.53(5) . 2_745
O9 Nd1 O4 77.07(6) . 2_745
O2 Nd1 O4 139.52(5) . 2_745
C2 O1 Nd1 121.35(14) . .
C1 O2 Nd1 120.27(13) . .
C2 O3 Nd1 120.81(13) . 2_755
C1 O4 Nd1 118.90(13) . 2_755
C3 O5 Nd1 152.66(15) . .
C12 O7 Nd1 176.14(15) . 4_666
Nd1 O8 H8A 122.0 . .
Nd1 O8 H8B 119.4 . .
H8A O8 H8B 97.6 . .
Nd1 O9 H9A 123.0 . .
C10 N1 C9 122.20(19) . .
C10 N1 H1 118.9 . .
C9 N1 H1 118.9 . .
O4 C1 O2 127.6(2) . .
O4 C1 C2 116.91(18) . .
O2 C1 C2 115.54(18) . .
O1 C2 O3 126.6(2) . .
O1 C2 C1 117.35(18) . .
O3 C2 C1 116.08(18) . .
O5 C3 C11 122.2(2) . .
O5 C3 C4 121.1(2) . .
C11 C3 C4 116.75(19) . .
C9 C4 C5 118.4(2) . .
C9 C4 C3 119.7(2) . .
C5 C4 C3 121.9(2) . .
C6 C5 C4 120.5(2) . .
C6 C5 H5 119.7 . .
C4 C5 H5 119.7 . .
C5 C6 C7 120.2(2) . .
C5 C6 H6 119.9 . .
C7 C6 H6 119.9 . .
C8 C7 C6 120.9(2) . .
C8 C7 H7 119.5 . .
C6 C7 H7 119.5 . .
C7 C8 C9 119.1(2) . .
C7 C8 H8 120.5 . .
C9 C8 H8 120.5 . .
N1 C9 C4 119.1(2) . .
N1 C9 C8 119.9(2) . .
C4 C9 C8 120.9(2) . .
N1 C10 C11 121.3(2) . .
N1 C10 C12 116.07(18) . .
C11 C10 C12 122.7(2) . .
C10 C11 C3 120.9(2) . .
C10 C11 H11 119.6 . .
C3 C11 H11 119.6 . .
O6 C12 O7 126.3(2) . .
O6 C12 C10 118.27(19) . .
O7 C12 C10 115.39(19) . .

loop_
_geom_bond_atom_site_label_1
_geom_bond_atom_site_label_2
_geom_bond_distance
_geom_bond_site_symmetry_2
Nd1 O5 2.3293(16) .
Nd1 O7 2.3872(16) 4_465
Nd1 O3 2.4428(15) 2_745
Nd1 O1 2.4568(16) .
Nd1 O8 2.4680(16) .
Nd1 O9 2.4744(18) .
Nd1 O2 2.4927(15) .
Nd1 O4 2.5091(16) 2_745
O1 C2 1.239(3) .
O2 C1 1.261(3) .
O3 C2 1.259(3) .
O3 Nd1 2.4428(15) 2_755
O4 C1 1.241(3) .
O4 Nd1 2.5091(16) 2_755
O5 C3 1.273(3) .
O6 C12 1.237(3) .
O7 C12 1.254(3) .
O7 Nd1 2.3872(16) 4_666
O8 H8A 0.8506 .
O8 H8B 0.8869 .
O9 H9A 0.9038 .
N1 C10 1.341(3) .
N1 C9 1.374(3) .
N1 H1 0.8600 .
C1 C2 1.562(3) .
C3 C11 1.415(3) .
C3 C4 1.450(3) .
C4 C9 1.405(3) .
C4 C5 1.415(3) .
C5 C6 1.369(4) .
C5 H5 0.9300 .
C6 C7 1.408(4) .
C6 H6 0.9300 .
C7 C8 1.370(3) .
C7 H7 0.9300 .
C8 C9 1.407(3) .
C8 H8 0.9300 .
C10 C11 1.371(3) .
C10 C12 1.525(3) .
C11 H11 0.9300 .

loop_
_geom_hbond_atom_site_label_D
_geom_hbond_atom_site_label_H
_geom_hbond_atom_site_label_A
_geom_hbond_distance_DH
_geom_hbond_distance_HA
_geom_hbond_distance_DA
_geom_hbond_angle_DHA
_geom_hbond_site_symmetry_A
O8 H8B O6 0.89 1.88 2.750(2) 166.9 2_855
O8 H8A O2 0.85 2.00 2.844(2) 170.2 3_765
O9 H9A O6 0.90 1.81 2.704(2) 167.6 2_755
